data_4114899
loop_
_publ_author_name
'Jonathan Bould'
'Robert Greatrex'
'John D. Kennedy'
'Daniel L. Ormsby'
'Michael G. S. Londesborough'
'Karen L. F. Callaghan'
'Mark Thornton-Pett'
'Trevor R. Spalding'
'Simon J. Teat'
'William Clegg'
'Hong Fang'
'Nigam P. Rath'
'Lawrence Barton'

_publ_section_title
;
 Structural Chemistry of arachno-Nonaboranes
;
_journal_name_full 'Journal of the American Chemical Society'
_journal_page_first 7429
_journal_page_last 7439
_journal_paper_doi 10.1021/ja025700d
_journal_volume 124
_journal_year 2002
_chemical_formula_sum 'C4 H24 B9 N'
_chemical_formula_weight 183.53
_chemical_name_systematic
; 
 ? 
;
_space_group_IT_number 61
_symmetry_cell_setting orthorhombic
_symmetry_space_group_name_Hall '-P 2ac 2ab'
_symmetry_space_group_name_H-M 'P b c a'
_atom_sites_solution_hydrogens geom
_atom_sites_solution_primary direct
_atom_sites_solution_secondary difmap
_audit_creation_method SHELXL-97
_cell_angle_alpha 90.00
_cell_angle_beta 90.00
_cell_angle_gamma 90.00
_cell_formula_units_Z 8
_cell_length_a 9.50570(10)
_cell_length_b 12.8371(2)
_cell_length_c 20.9018(3)
_cell_measurement_temperature 150(2)
_cell_volume 2550.56(6)
_computing_structure_refinement 'SHELXL-97 (Sheldrick, 1997)'
_computing_structure_solution 'SHELXS-97 (Sheldrick, 1990)'
_diffrn_ambient_temperature 150(2)
_diffrn_measured_fraction_theta_full 0.996
_diffrn_measured_fraction_theta_max 0.996
_diffrn_radiation_monochromator graphite
_diffrn_radiation_source 'fine-focus sealed tube'
_diffrn_radiation_type MoK\a
_diffrn_radiation_wavelength 0.71073
_diffrn_reflns_av_R_equivalents 0.0577
_diffrn_reflns_av_sigmaI/netI 0.0239
_diffrn_reflns_limit_h_max 11
_diffrn_reflns_limit_h_min -11
_diffrn_reflns_limit_k_max 15
_diffrn_reflns_limit_k_min -15
_diffrn_reflns_limit_l_max 25
_diffrn_reflns_limit_l_min -25
_diffrn_reflns_number 25229
_diffrn_reflns_theta_full 26.00
_diffrn_reflns_theta_max 26.00
_diffrn_reflns_theta_min 2.90
_exptl_absorpt_coefficient_mu 0.044
_exptl_absorpt_correction_T_max 0.9913
_exptl_absorpt_correction_T_min 0.9913
_exptl_crystal_density_diffrn 0.956
_exptl_crystal_F_000 800
_exptl_crystal_size_max 0.20
_exptl_crystal_size_mid 0.20
_exptl_crystal_size_min 0.20
_refine_diff_density_max 0.178
_refine_diff_density_min -0.117
_refine_diff_density_rms 0.027
_refine_ls_extinction_coef 0.002(6)
_refine_ls_extinction_expression Fc^*^=kFc[1+0.001xFc^2^\l^3^/sin(2\q)]^-1/4^
_refine_ls_extinction_method SHELXL
_refine_ls_goodness_of_fit_ref 1.063
_refine_ls_hydrogen_treatment mixed
_refine_ls_matrix_type full
_refine_ls_number_parameters 186
_refine_ls_number_reflns 2498
_refine_ls_number_restraints 0
_refine_ls_restrained_S_all 1.063
_refine_ls_R_factor_all 0.0451
_refine_ls_R_factor_gt 0.0387
_refine_ls_shift/su_max 0.001
_refine_ls_shift/su_mean 0.000
_refine_ls_structure_factor_coef Fsqd
_refine_ls_weighting_details 'calc w=1/[\s^2^(Fo^2^)+(0.0653P)^2^+0.3348P] where P=(Fo^2^+2Fc^2^)/3'
_refine_ls_weighting_scheme calc
_refine_ls_wR_factor_gt 0.1059
_refine_ls_wR_factor_ref 0.1124
_reflns_number_gt 2180
_reflns_number_total 2498
_reflns_threshold_expression >2sigma(I)
_cod_data_source_file ja025700d_s2_4.cif
_cod_data_source_block jbb9n
_cod_database_code 4114899

loop_
_symmetry_equiv_pos_as_xyz
'x, y, z'
'-x+1/2, y+1/2, z'
'x, -y+1/2, z+1/2'
'-x+1/2, -y, z+1/2'
'-x, -y, -z'
'x-1/2, -y-1/2, -z'
'-x, y-1/2, -z-1/2'
'x-1/2, y, -z-1/2'

loop_
_atom_site_label
_atom_site_type_symbol
_atom_site_fract_x
_atom_site_fract_y
_atom_site_fract_z
_atom_site_U_iso_or_equiv
_atom_site_adp_type
_atom_site_occupancy
_atom_site_symmetry_multiplicity
_atom_site_calc_flag
_atom_site_refinement_flags
B1 B 1.04556(11) -0.06640(8) 0.58859(5) 0.0285(3) Uani 1 1 d .
H1 H 0.9835(12) -0.0726(8) 0.5446(6) 0.034(3) Uiso 1 1 d .
B2 B 1.08599(12) -0.18081(9) 0.63260(6) 0.0326(3) Uani 1 1 d .
H2 H 1.0614(13) -0.2602(10) 0.6149(6) 0.041(3) Uiso 1 1 d .
B3 B 1.22336(12) -0.10724(9) 0.59338(5) 0.0320(3) Uani 1 1 d .
H3 H 1.2778(13) -0.1445(9) 0.5528(6) 0.040(3) Uiso 1 1 d .
B4 B 1.00516(12) 0.04560(9) 0.63044(5) 0.0309(3) Uani 1 1 d .
H4 H 1.0278(12) 0.0817(9) 0.6754(6) 0.038(3) Uiso 1 1 d .
B5 B 0.95431(12) -0.09008(9) 0.65913(5) 0.0321(3) Uani 1 1 d .
H56 H 0.9992(14) -0.0738(10) 0.7154(6) 0.050(4) Uiso 1 1 d .
H5 H 0.8466(14) -0.1135(9) 0.6636(6) 0.043(3) Uiso 1 1 d .
B6 B 1.07740(13) -0.15501(10) 0.71333(6) 0.0383(3) Uani 1 1 d .
H67 H 1.1850(16) -0.1068(11) 0.7272(7) 0.065(4) Uiso 1 1 d .
H6 H 1.0434(14) -0.2137(10) 0.7467(7) 0.053(4) Uiso 1 1 d .
B7 B 1.24568(13) -0.15130(10) 0.67193(6) 0.0373(3) Uani 1 1 d .
H7 H 1.3228(14) -0.2064(10) 0.6878(6) 0.047(3) Uiso 1 1 d .
B8 B 1.32580(13) -0.02154(11) 0.63992(6) 0.0397(3) Uani 1 1 d .
H8A H 1.4343(16) -0.0116(11) 0.6172(7) 0.061(4) Uiso 1 1 d .
H8B H 1.3294(16) -0.0099(12) 0.6939(7) 0.070(4) Uiso 1 1 d .
B9 B 1.17702(12) 0.02817(9) 0.58945(6) 0.0338(3) Uani 1 1 d .
H89 H 1.2450(15) 0.0643(11) 0.6343(7) 0.058(4) Uiso 1 1 d .
H9 H 1.2041(14) 0.0709(10) 0.5452(7) 0.052(3) Uiso 1 1 d .
N4 N 0.89431(9) 0.11425(6) 0.59184(4) 0.0298(2) Uani 1 1 d .
H4N H 0.8982(12) 0.0939(9) 0.5507(6) 0.036(3) Uiso 1 1 d .
C41 C 0.93814(12) 0.22715(8) 0.59406(5) 0.0355(3) Uani 1 1 d .
H2A H 1.0403 0.2316 0.5852 0.043 Uiso 1 1 calc R
H2B H 0.9222 0.2540 0.6379 0.043 Uiso 1 1 calc R
C42 C 0.86096(13) 0.29604(8) 0.54722(5) 0.0431(3) Uani 1 1 d .
H4A H 0.7612 0.2993 0.5589 0.065 Uiso 1 1 calc R
H4B H 0.8703 0.2673 0.5040 0.065 Uiso 1 1 calc R
H4C H 0.9013 0.3663 0.5483 0.065 Uiso 1 1 calc R
C43 C 0.74245(10) 0.09694(8) 0.61010(5) 0.0344(3) Uani 1 1 d .
H1A H 0.7182 0.0230 0.6024 0.041 Uiso 1 1 calc R
H1B H 0.6820 0.1400 0.5820 0.041 Uiso 1 1 calc R
C44 C 0.71053(12) 0.12335(9) 0.67903(5) 0.0406(3) Uani 1 1 d .
H3A H 0.7256 0.1980 0.6861 0.061 Uiso 1 1 calc R
H3B H 0.7729 0.0834 0.7072 0.061 Uiso 1 1 calc R
H3C H 0.6124 0.1058 0.6886 0.061 Uiso 1 1 calc R

loop_
_atom_site_aniso_label
_atom_site_aniso_U_11
_atom_site_aniso_U_22
_atom_site_aniso_U_33
_atom_site_aniso_U_23
_atom_site_aniso_U_13
_atom_site_aniso_U_12
B1 0.0270(5) 0.0336(6) 0.0249(5) 0.0015(4) -0.0006(4) -0.0008(4)
B2 0.0310(6) 0.0356(6) 0.0312(6) 0.0038(4) 0.0018(4) 0.0027(4)
B3 0.0279(6) 0.0406(6) 0.0275(5) -0.0005(4) 0.0008(4) 0.0006(4)
B4 0.0281(6) 0.0353(6) 0.0292(5) 0.0006(4) -0.0032(4) 0.0008(4)
B5 0.0292(6) 0.0379(6) 0.0292(6) 0.0052(4) 0.0020(4) 0.0024(4)
B6 0.0361(6) 0.0475(7) 0.0315(6) 0.0076(5) 0.0019(5) 0.0088(5)
B7 0.0314(6) 0.0499(7) 0.0306(6) 0.0015(5) -0.0002(5) 0.0075(5)
B8 0.0296(6) 0.0497(7) 0.0399(7) -0.0035(5) -0.0036(5) 0.0005(5)
B9 0.0278(6) 0.0387(6) 0.0351(6) 0.0026(5) -0.0014(5) -0.0037(5)
N4 0.0306(5) 0.0313(5) 0.0275(4) -0.0008(3) -0.0029(3) 0.0000(3)
C41 0.0387(6) 0.0313(5) 0.0366(5) 0.0015(4) -0.0043(4) -0.0034(4)
C42 0.0564(7) 0.0327(5) 0.0403(6) 0.0005(4) -0.0061(5) 0.0040(5)
C43 0.0277(5) 0.0368(5) 0.0388(6) 0.0013(4) -0.0046(4) 0.0007(4)
C44 0.0360(6) 0.0445(6) 0.0411(6) 0.0029(5) 0.0033(5) 0.0050(5)

loop_
_atom_type_symbol
_atom_type_description
_atom_type_scat_dispersion_real
_atom_type_scat_dispersion_imag
_atom_type_scat_source
C C 0.0033 0.0016 'International Tables Vol C Tables 4.2.6.8 and 6.1.1.4'
H H 0.0000 0.0000 'International Tables Vol C Tables 4.2.6.8 and 6.1.1.4'
B B 0.0013 0.0007 'International Tables Vol C Tables 4.2.6.8 and 6.1.1.4'
N N 0.0061 0.0033 'International Tables Vol C Tables 4.2.6.8 and 6.1.1.4'

loop_
_geom_angle_atom_site_label_1
_geom_angle_atom_site_label_2
_geom_angle_atom_site_label_3
_geom_angle
B4 B1 B5 66.71(7)
B4 B1 B9 64.79(7)
B5 B1 B9 118.12(8)
B4 B1 B3 115.46(8)
B5 B1 B3 112.11(8)
B9 B1 B3 61.42(6)
B4 B1 B2 118.34(8)
B5 B1 B2 61.55(6)
B9 B1 B2 114.57(8)
B3 B1 B2 61.28(6)
B4 B1 H1 111.5(6)
B5 B1 H1 115.5(6)
B9 B1 H1 116.4(6)
B3 B1 H1 122.6(6)
B2 B1 H1 119.4(6)
B6 B2 B7 62.85(7)
B6 B2 B1 109.78(8)
B7 B2 B1 104.45(8)
B6 B2 B5 62.61(7)
B7 B2 B5 108.41(8)
B1 B2 B5 58.19(6)
B6 B2 B3 112.22(9)
B7 B2 B3 58.58(6)
B1 B2 B3 59.28(6)
B5 B2 B3 107.71(8)
B6 B2 H2 119.6(6)
B7 B2 H2 122.2(6)
B1 B2 H2 122.8(6)
B5 B2 H2 123.5(6)
B3 B2 H2 118.7(6)
B7 B3 B8 67.46(7)
B7 B3 B1 105.32(8)
B8 B3 B1 111.93(8)
B7 B3 B9 112.69(8)
B8 B3 B9 63.66(7)
B1 B3 B9 58.47(6)
B7 B3 B2 59.55(7)
B8 B3 B2 118.35(8)
B1 B3 B2 59.43(6)
B9 B3 B2 110.45(8)
B7 B3 H3 121.6(6)
B8 B3 H3 115.8(6)
B1 B3 H3 122.2(6)
B9 B3 H3 120.0(6)
B2 B3 H3 117.5(6)
N4 B4 B1 110.56(8)
N4 B4 B9 114.50(8)
B1 B4 B9 58.03(6)
N4 B4 B5 119.83(8)
B1 B4 B5 56.93(6)
B9 B4 B5 104.97(8)
N4 B4 H4 109.8(6)
B1 B4 H4 139.6(6)
B9 B4 H4 106.3(6)
B5 B4 H4 99.8(6)
B1 B5 B2 60.26(6)
B1 B5 B6 106.61(8)
B2 B5 B6 56.66(6)
B1 B5 B4 56.36(6)
B2 B5 B4 108.59(8)
B6 B5 B4 116.70(8)
B1 B5 H56 126.2(6)
B2 B5 H56 99.1(6)
B6 B5 H56 44.4(6)
B4 B5 H56 93.2(6)
B1 B5 H5 126.9(7)
B2 B5 H5 120.7(7)
B6 B5 H5 115.4(7)
B4 B5 H5 121.8(7)
H56 B5 H5 106.7(9)
B2 B6 B7 59.81(7)
B2 B6 B5 60.73(7)
B7 B6 B5 104.82(8)
B2 B6 H56 102.6(6)
B7 B6 H56 120.3(6)
B5 B6 H56 43.9(6)
B2 B6 H67 106.7(7)
B7 B6 H67 50.8(7)
B5 B6 H67 116.6(7)
H56 B6 H67 93.7(8)
B2 B6 H6 121.0(7)
B7 B6 H6 126.2(7)
B5 B6 H6 121.9(7)
H56 B6 H6 112.0(9)
H67 B6 H6 116.7(10)
B3 B7 B2 61.88(7)
B3 B7 B6 110.38(8)
B2 B7 B6 57.35(7)
B3 B7 B8 56.58(6)
B2 B7 B8 111.04(8)
B6 B7 B8 121.94(9)
B3 B7 H67 126.0(6)
B2 B7 H67 96.7(6)
B6 B7 H67 42.5(6)
B8 B7 H67 95.4(6)
B3 B7 H7 125.9(7)
B2 B7 H7 126.2(7)
B6 B7 H7 116.0(7)
B8 B7 H7 113.7(7)
H67 B7 H7 107.1(9)
B3 B8 B9 59.03(6)
B3 B8 B7 55.96(6)
B9 B8 B7 100.90(8)
B3 B8 H8A 109.8(7)
B9 B8 H8A 114.1(7)
B7 B8 H8A 126.2(7)
B3 B8 H8B 130.2(8)
B9 B8 H8B 122.4(8)
B7 B8 H8B 77.5(8)
H8A B8 H8B 111.7(10)
B3 B8 H89 98.5(6)
B9 B8 H89 40.8(6)
B7 B8 H89 120.3(6)
H8A B8 H89 112.8(10)
H8B B8 H89 89.8(10)
B1 B9 B3 60.12(6)
B1 B9 B4 57.18(6)
B3 B9 B4 108.13(8)
B1 B9 B8 108.03(8)
B3 B9 B8 57.31(6)
B4 B9 B8 116.39(8)
B1 B9 H89 130.3(7)
B3 B9 H89 101.6(7)
B4 B9 H89 93.7(7)
B8 B9 H89 45.8(7)
B1 B9 H9 120.3(7)
B3 B9 H9 117.5(7)
B4 B9 H9 122.0(7)
B8 B9 H9 117.6(7)
H89 B9 H9 109.2(10)
C41 N4 C43 113.43(8)
C41 N4 B4 109.46(8)
C43 N4 B4 115.03(8)
C41 N4 H4N 107.2(8)
C43 N4 H4N 103.8(8)
B4 N4 H4N 107.3(8)
N4 C41 C42 114.12(9)
N4 C41 H2A 108.7
C42 C41 H2A 108.7
N4 C41 H2B 108.7
C42 C41 H2B 108.7
H2A C41 H2B 107.6
C41 C42 H4A 109.5
C41 C42 H4B 109.5
H4A C42 H4B 109.5
C41 C42 H4C 109.5
H4A C42 H4C 109.5
H4B C42 H4C 109.5
N4 C43 C44 113.58(8)
N4 C43 H1A 108.8
C44 C43 H1A 108.8
N4 C43 H1B 108.8
C44 C43 H1B 108.8
H1A C43 H1B 107.7
C43 C44 H3A 109.5
C43 C44 H3B 109.5
H3A C44 H3B 109.5
C43 C44 H3C 109.5
H3A C44 H3C 109.5
H3B C44 H3C 109.5

loop_
_geom_bond_atom_site_label_1
_geom_bond_atom_site_label_2
_geom_bond_distance
B1 B4 1.7261(16)
B1 B5 1.7374(15)
B1 B9 1.7423(16)
B1 B3 1.7724(15)
B1 B2 1.7752(15)
B1 H1 1.096(12)
B2 B6 1.7215(17)
B2 B7 1.7673(17)
B2 B5 1.7975(16)
B2 B3 1.8082(16)
B2 H2 1.109(12)
B3 B7 1.7495(16)
B3 B8 1.7621(17)
B3 B9 1.7950(17)
B3 H3 1.103(12)
B4 N4 1.5931(13)
B4 B9 1.8581(16)
B4 B5 1.9044(16)
B4 H4 1.069(12)
B5 B6 1.8296(16)
B5 H56 1.269(13)
B5 H5 1.071(13)
B6 B7 1.8193(17)
B6 H56 1.281(13)
B6 H67 1.230(15)
B6 H6 1.076(14)
B7 B8 1.9499(19)
B7 H67 1.411(15)
B7 H7 1.071(13)
B8 B9 1.8763(17)
B8 H8A 1.143(15)
B8 H8B 1.139(15)
B8 H89 1.348(15)
B9 H89 1.229(14)
B9 H9 1.106(14)
N4 C41 1.5088(13)
N4 C43 1.5096(13)
N4 H4N 0.899(13)
C41 C42 1.5095(15)
C41 H2A 0.9900
C41 H2B 0.9900
C42 H4A 0.9800
C42 H4B 0.9800
C42 H4C 0.9800
C43 C44 1.5109(15)
C43 H1A 0.9900
C43 H1B 0.9900
C44 H3A 0.9800
C44 H3B 0.9800
C44 H3C 0.9800
